data_1508414
loop_
_publ_author_name
'Beran, Martin'
'Meyer, Gerd'

_publ_section_title
;
 Crystal Structure of Na3MoCl6
;
_journal_issue 3
_journal_name_full Crystals
_journal_page_first 99
_journal_page_last 103
_journal_paper_doi 10.3390/cryst1030099
_journal_volume 1
_journal_year 2012
_chemical_formula_sum 'Cl6 Mo Na3'
_chemical_formula_weight 377.61
_chemical_name_common Tri-natrium-molybdo(III)hexa-chlorid
_chemical_name_systematic
;
 ?
;
_space_group_IT_number 163
_symmetry_cell_setting trigonal
_symmetry_space_group_name_Hall '-P 3 2c'
_symmetry_space_group_name_H-M 'P -3 1 c'
_atom_sites_solution_hydrogens
;
;
_atom_sites_solution_primary direct
_atom_sites_solution_secondary difmap
_audit_creation_method SHELXL-97
_cell_angle_alpha 90.00
_cell_angle_beta 90.00
_cell_angle_gamma 120.00
_cell_formula_units_Z 2
_cell_length_a 6.8712(9)
_cell_length_b 6.8712(9)
_cell_length_c 12.2531(17)
_cell_measurement_reflns_used 416
_cell_measurement_temperature 293(2)
_cell_measurement_theta_max 56
_cell_measurement_theta_min 4
_cell_volume 501.00(12)
_computing_cell_refinement X-Area
_computing_data_collection X-Red
_computing_data_reduction X-Red
_computing_molecular_graphics Diamond
_computing_publication_material Diamond
_computing_structure_refinement 'SHELXL-97 (Sheldrick, 1997)'
_computing_structure_solution 'SHELXS-97 (Sheldrick, 1997)'
_diffrn_ambient_temperature 293(2)
_diffrn_measured_fraction_theta_full 1.000
_diffrn_measured_fraction_theta_max 1.000
_diffrn_measurement_device_type crystal
_diffrn_measurement_method \q/2\q
_diffrn_radiation_monochromator graphite
_diffrn_radiation_source 'fine-focus sealed tube'
_diffrn_radiation_type MoK\a
_diffrn_radiation_wavelength 0.71073
_diffrn_reflns_av_R_equivalents 0.0543
_diffrn_reflns_av_sigmaI/netI 0.0224
_diffrn_reflns_limit_h_max 9
_diffrn_reflns_limit_h_min -9
_diffrn_reflns_limit_k_max 9
_diffrn_reflns_limit_k_min -9
_diffrn_reflns_limit_l_max 16
_diffrn_reflns_limit_l_min -15
_diffrn_reflns_number 4490
_diffrn_reflns_theta_full 28.07
_diffrn_reflns_theta_max 28.07
_diffrn_reflns_theta_min 3.33
_diffrn_standards_interval_count 100
_diffrn_standards_interval_time 6
_diffrn_standards_number 318
_exptl_absorpt_coefficient_mu 2.960
_exptl_absorpt_correction_T_max 0.1363
_exptl_absorpt_correction_T_min 0.0872
_exptl_absorpt_correction_type numerical
_exptl_absorpt_process_details numerical
_exptl_crystal_colour red
_exptl_crystal_density_diffrn 2.503
_exptl_crystal_density_method 'not measured'
_exptl_crystal_description polyhedral
_exptl_crystal_F_000 354
_exptl_crystal_size_max 0.5
_exptl_crystal_size_mid 0.2
_exptl_crystal_size_min 0.1
_refine_diff_density_max 0.376
_refine_diff_density_min -0.520
_refine_diff_density_rms 0.097
_refine_ls_extinction_method none
_refine_ls_goodness_of_fit_ref 1.062
_refine_ls_hydrogen_treatment none
_refine_ls_matrix_type full
_refine_ls_number_parameters 17
_refine_ls_number_reflns 416
_refine_ls_number_restraints 0
_refine_ls_restrained_S_all 1.062
_refine_ls_R_factor_all 0.0350
_refine_ls_R_factor_gt 0.0238
_refine_ls_shift/su_max 0.000
_refine_ls_shift/su_mean 0.000
_refine_ls_structure_factor_coef Fsqd
_refine_ls_weighting_details 'calc w=1/[\s^2^(Fo^2^)+(0.0413P)^2^+0.0991P] where P=(Fo^2^+2Fc^2^)/3'
_refine_ls_weighting_scheme calc
_refine_ls_wR_factor_gt 0.0671
_refine_ls_wR_factor_ref 0.0706
_reflns_number_gt 318
_reflns_number_total 416
_reflns_threshold_expression >2sigma(I)
_cod_data_source_file Na3MoCl6crystals-01-00099-s001_DC159.cif
_cod_data_source_block mba252_chateigner_1508414
_cod_original_sg_symbol_H-M P-31c
_cod_database_code 1508414

loop_
_symmetry_equiv_pos_as_xyz
'x, y, z'
'-y, x-y, z'
'-x+y, -x, z'
'-y, -x, -z+1/2'
'x, x-y, -z+1/2'
'-x+y, y, -z+1/2'
'-x, -y, -z'
'y, -x+y, -z'
'x-y, x, -z'
'y, x, z-1/2'
'-x, -x+y, z-1/2'
'x-y, -y, z-1/2'

loop_
_atom_site_label
_atom_site_type_symbol
_atom_site_fract_x
_atom_site_fract_y
_atom_site_fract_z
_atom_site_U_iso_or_equiv
_atom_site_adp_type
_atom_site_occupancy
_atom_site_symmetry_multiplicity
_atom_site_calc_flag
_atom_site_refinement_flags
Mo01 Mo 0.6667 0.3333 0.7500 0.0204(2) Uani 1 6 d S
Cl02 Cl 0.67906(14) 0.62744(13) 0.86810(6) 0.0326(2) Uani 1 1 d .
Na03 Na 0.3333 0.6667 0.9574(2) 0.0360(6) Uani 1 3 d S
Na04 Na 1.0000 1.0000 0.7500 0.0334(7) Uani 1 6 d S

loop_
_atom_site_aniso_label
_atom_site_aniso_U_11
_atom_site_aniso_U_22
_atom_site_aniso_U_33
_atom_site_aniso_U_23
_atom_site_aniso_U_13
_atom_site_aniso_U_12
Mo01 0.0200(2) 0.0200(2) 0.0213(3) 0.000 0.000 0.00999(12)
Cl02 0.0405(5) 0.0270(4) 0.0328(4) 0.0010(3) 0.0117(3) 0.0187(4)
Na03 0.0368(8) 0.0368(8) 0.0346(13) 0.000 0.000 0.0184(4)
Na04 0.0283(10) 0.0283(10) 0.0435(19) 0.000 0.000 0.0141(5)

loop_
_atom_type_symbol
_atom_type_description
_atom_type_scat_dispersion_real
_atom_type_scat_dispersion_imag
_atom_type_scat_source
Na Na 0.0362 0.0249 'International Tables Vol C Tables 4.2.6.8 and 6.1.1.4'
Cl Cl 0.1484 0.1585 'International Tables Vol C Tables 4.2.6.8 and 6.1.1.4'
Mo Mo -1.6832 0.6857 'International Tables Vol C Tables 4.2.6.8 and 6.1.1.4'

loop_
_geom_angle_atom_site_label_1
_geom_angle_atom_site_label_2
_geom_angle_atom_site_label_3
_geom_angle
_geom_angle_site_symmetry_1
_geom_angle_site_symmetry_3
Cl02 Mo01 Cl02 88.92(4) 5_556 3_665
Cl02 Mo01 Cl02 88.72(3) 5_556 6_656
Cl02 Mo01 Cl02 93.74(4) 3_665 6_656
Cl02 Mo01 Cl02 93.74(4) 5_556 2_655
Cl02 Mo01 Cl02 88.72(3) 3_665 2_655
Cl02 Mo01 Cl02 176.55(4) 6_656 2_655
Cl02 Mo01 Cl02 176.55(4) 5_556 .
Cl02 Mo01 Cl02 88.72(3) 3_665 .
Cl02 Mo01 Cl02 88.92(4) 6_656 .
Cl02 Mo01 Cl02 88.72(3) 2_655 .
Cl02 Mo01 Cl02 88.72(3) 5_556 4_666
Cl02 Mo01 Cl02 176.55(4) 3_665 4_666
Cl02 Mo01 Cl02 88.72(3) 6_656 4_666
Cl02 Mo01 Cl02 88.92(4) 2_655 4_666
Cl02 Mo01 Cl02 93.74(4) . 4_666
Cl02 Mo01 Na03 53.835(19) 5_556 10
Cl02 Mo01 Na03 126.165(19) 3_665 10
Cl02 Mo01 Na03 53.84(2) 6_656 10
Cl02 Mo01 Na03 126.16(2) 2_655 10
Cl02 Mo01 Na03 126.165(19) . 10
Cl02 Mo01 Na03 53.84(2) 4_666 10
Cl02 Mo01 Na03 126.165(19) 5_556 7_667
Cl02 Mo01 Na03 53.835(19) 3_665 7_667
Cl02 Mo01 Na03 126.16(2) 6_656 7_667
Cl02 Mo01 Na03 53.84(2) 2_655 7_667
Cl02 Mo01 Na03 53.835(19) . 7_667
Cl02 Mo01 Na03 126.165(19) 4_666 7_667
Na03 Mo01 Na03 180.0 10 7_667
Mo01 Cl02 Na03 129.81(4) . .
Mo01 Cl02 Na04 97.77(3) . .
Na03 Cl02 Na04 116.08(3) . .
Mo01 Cl02 Na03 83.37(4) . 7_667
Na03 Cl02 Na03 92.80(3) . 7_667
Na04 Cl02 Na03 138.47(3) . 7_667
Cl02 Na03 Cl02 105.20(5) 3_565 2_665
Cl02 Na03 Cl02 105.20(5) 3_565 .
Cl02 Na03 Cl02 105.20(5) 2_665 .
Cl02 Na03 Cl02 156.13(8) 3_565 8_567
Cl02 Na03 Cl02 87.20(3) 2_665 8_567
Cl02 Na03 Cl02 90.63(4) . 8_567
Cl02 Na03 Cl02 87.20(3) 3_565 9_557
Cl02 Na03 Cl02 90.63(4) 2_665 9_557
Cl02 Na03 Cl02 156.13(8) . 9_557
Cl02 Na03 Cl02 72.09(6) 8_567 9_557
Cl02 Na03 Cl02 90.63(4) 3_565 7_667
Cl02 Na03 Cl02 156.13(8) 2_665 7_667
Cl02 Na03 Cl02 87.20(3) . 7_667
Cl02 Na03 Cl02 72.09(6) 8_567 7_667
Cl02 Na03 Cl02 72.09(6) 9_557 7_667
Cl02 Na03 Mo01 113.47(5) 3_565 7_667
Cl02 Na03 Mo01 113.47(5) 2_665 7_667
Cl02 Na03 Mo01 113.47(5) . 7_667
Cl02 Na03 Mo01 42.80(4) 8_567 7_667
Cl02 Na03 Mo01 42.80(4) 9_557 7_667
Cl02 Na03 Mo01 42.80(4) 7_667 7_667
Cl02 Na03 Na03 145.61(3) 3_565 7_677
Cl02 Na03 Na03 45.19(3) 2_665 7_677
Cl02 Na03 Na03 100.57(2) . 7_677
Cl02 Na03 Na03 42.01(4) 8_567 7_677
Cl02 Na03 Na03 77.81(5) 9_557 7_677
Cl02 Na03 Na03 113.22(9) 7_667 7_677
Mo01 Na03 Na03 75.26(7) 7_667 7_677
Cl02 Na03 Na03 45.19(3) 3_565 7_567
Cl02 Na03 Na03 100.57(2) 2_665 7_567
Cl02 Na03 Na03 145.61(3) . 7_567
Cl02 Na03 Na03 113.22(9) 8_567 7_567
Cl02 Na03 Na03 42.01(4) 9_557 7_567
Cl02 Na03 Na03 77.81(5) 7_667 7_567
Mo01 Na03 Na03 75.26(7) 7_667 7_567
Na03 Na03 Na03 113.76(5) 7_677 7_567
Cl02 Na03 Na03 100.57(2) 3_565 7_667
Cl02 Na03 Na03 145.61(3) 2_665 7_667
Cl02 Na03 Na03 45.19(3) . 7_667
Cl02 Na03 Na03 77.81(5) 8_567 7_667
Cl02 Na03 Na03 113.22(9) 9_557 7_667
Cl02 Na03 Na03 42.01(4) 7_667 7_667
Mo01 Na03 Na03 75.26(7) 7_667 7_667
Na03 Na03 Na03 113.76(5) 7_677 7_667
Na03 Na03 Na03 113.76(5) 7_567 7_667
Cl02 Na04 Cl02 94.16(4) 6_656 2_765
Cl02 Na04 Cl02 95.78(2) 6_656 5_566
Cl02 Na04 Cl02 167.42(3) 2_765 5_566
Cl02 Na04 Cl02 167.42(3) 6_656 3_675
Cl02 Na04 Cl02 95.78(2) 2_765 3_675
Cl02 Na04 Cl02 75.53(3) 5_566 3_675
Cl02 Na04 Cl02 75.53(3) 6_656 .
Cl02 Na04 Cl02 95.78(2) 2_765 .
Cl02 Na04 Cl02 94.16(4) 5_566 .
Cl02 Na04 Cl02 95.78(2) 3_675 .
Cl02 Na04 Cl02 95.78(2) 6_656 4_776
Cl02 Na04 Cl02 75.53(3) 2_765 4_776
Cl02 Na04 Cl02 95.78(2) 5_566 4_776
Cl02 Na04 Cl02 94.16(4) 3_675 4_776
Cl02 Na04 Cl02 167.42(3) . 4_776

loop_
_geom_bond_atom_site_label_1
_geom_bond_atom_site_label_2
_geom_bond_distance
_geom_bond_site_symmetry_2
Mo01 Cl02 2.4521(8) 5_556
Mo01 Cl02 2.4521(8) 3_665
Mo01 Cl02 2.4521(8) 6_656
Mo01 Cl02 2.4521(8) 2_655
Mo01 Cl02 2.4521(8) .
Mo01 Cl02 2.4521(8) 4_666
Cl02 Na03 2.7485(13) .
Cl02 Na04 2.8045(8) .
Cl02 Na03 2.914(2) 7_667
Na03 Cl02 2.7485(13) 3_565
Na03 Cl02 2.7485(13) 2_665
Na03 Cl02 2.914(2) 8_567
Na03 Cl02 2.914(2) 9_557
Na03 Cl02 2.914(2) 7_667
Na04 Cl02 2.8045(8) 6_656
Na04 Cl02 2.8045(8) 2_765
Na04 Cl02 2.8045(8) 5_566
Na04 Cl02 2.8045(8) 3_675
Na04 Cl02 2.8045(8) 4_776
